data_4021346
loop_
_publ_author_name
'Fuye Gao'
'D. Jean Burnell'

_publ_section_title
;
 Reactions of 1,2-Bis(trimethylsilyloxy)cycloalkenes
 with the Diethyl Acetals of Aldehydes
;
_journal_name_full 'Journal of Organic Chemistry'
_journal_page_first 356
_journal_page_last 359
_journal_paper_doi 10.1021/jo051683+
_journal_volume 71
_journal_year 2006
_chemical_formula_sum 'C12 H12 O2'
_chemical_formula_weight 188.22
_chemical_name_systematic
; 
 ? 
;
_space_group_IT_number 29
_symmetry_cell_setting orthorhombic
_symmetry_space_group_name_Hall 'P 2c -2ac'
_symmetry_space_group_name_H-M 'P c a 21'
_atom_sites_solution_hydrogens geom
_atom_sites_solution_primary direct
_atom_sites_solution_secondary difmap
_audit_creation_method SHELXL-97
_cell_angle_alpha 90.00
_cell_angle_beta 90.00
_cell_angle_gamma 90.00
_cell_formula_units_Z 8
_cell_length_a 15.527(2)
_cell_length_b 6.0758(8)
_cell_length_c 20.691(3)
_cell_measurement_reflns_used 6312
_cell_measurement_temperature 193(2)
_cell_measurement_theta_max 25.87
_cell_measurement_theta_min 2.62
_cell_volume 1952.0(4)
_computing_cell_refinement 'Bruker SAINT (Bruker, 1997)'
_computing_data_collection 'Bruker SMART (Bruker, 1997)'
_computing_data_reduction 'Bruker SAINT (Bruker, 1997)'
_computing_molecular_graphics 'teXsan for Windows (MSC, 1997)'
_computing_publication_material 'teXsan for Windows (MSC, 1997)'
_computing_structure_refinement 'SHELXL-97 (Sheldrick, 1997)'
_computing_structure_solution 'SHELXS-97 (Sheldrick, 1990)'
_diffrn_ambient_temperature 193(2)
_diffrn_detector_area_resol_mean 8.192
_diffrn_measured_fraction_theta_full 0.999
_diffrn_measured_fraction_theta_max 0.999
_diffrn_measurement_device_type 'Bruker PLATFORM diffractometer/SMART 1000 CCD area detector'
_diffrn_measurement_method '\w scans'
_diffrn_radiation_monochromator graphite
_diffrn_radiation_source 'fine-focus sealed tube'
_diffrn_radiation_type MoK\a
_diffrn_radiation_wavelength 0.71073
_diffrn_reflns_av_R_equivalents 0.0531
_diffrn_reflns_av_sigmaI/netI 0.0471
_diffrn_reflns_limit_h_max 19
_diffrn_reflns_limit_h_min -19
_diffrn_reflns_limit_k_max 7
_diffrn_reflns_limit_k_min -7
_diffrn_reflns_limit_l_max 25
_diffrn_reflns_limit_l_min -25
_diffrn_reflns_number 14412
_diffrn_reflns_theta_full 26.37
_diffrn_reflns_theta_max 26.37
_diffrn_reflns_theta_min 1.97
_diffrn_standards_decay_% 0
_diffrn_standards_interval_time 0
_diffrn_standards_number 0
_exptl_absorpt_coefficient_mu 0.086
_exptl_absorpt_correction_T_max 0.9889
_exptl_absorpt_correction_T_min 0.9397
_exptl_absorpt_correction_type multi-scan
_exptl_absorpt_process_details 'SADABS (Sheldrick, 1996)'
_exptl_crystal_colour colourless
_exptl_crystal_density_diffrn 1.281
_exptl_crystal_density_method 'not measured'
_exptl_crystal_description needle
_exptl_crystal_F_000 800
_exptl_crystal_size_max 0.73
_exptl_crystal_size_mid 0.19
_exptl_crystal_size_min 0.13
_refine_diff_density_max 0.896
_refine_diff_density_min -0.287
_refine_diff_density_rms 0.121
_refine_ls_abs_structure_details 'Flack H D (1983), Acta Cryst. A39, 876-881'
_refine_ls_abs_structure_Flack 1.4(17)
_refine_ls_extinction_method none
_refine_ls_goodness_of_fit_ref 1.048
_refine_ls_hydrogen_treatment mixed
_refine_ls_matrix_type full
_refine_ls_number_parameters 253
_refine_ls_number_reflns 3984
_refine_ls_number_restraints 1
_refine_ls_restrained_S_all 1.048
_refine_ls_R_factor_all 0.1009
_refine_ls_R_factor_gt 0.0903
_refine_ls_shift/su_max 0.014
_refine_ls_shift/su_mean 0.001
_refine_ls_structure_factor_coef Fsqd
_refine_ls_weighting_details 'calc w=1/[\s^2^(Fo^2^)+(0.1761P)^2^+0.0000P] where P=(Fo^2^+2Fc^2^)/3'
_refine_ls_weighting_scheme calc
_refine_ls_wR_factor_gt 0.2068
_refine_ls_wR_factor_ref 0.2233
_reflns_number_gt 3349
_reflns_number_total 3984
_reflns_threshold_expression >2sigma(I)
_cod_data_source_file jo051683+si20050809_083341.cif
_cod_depositor_comments
;
The following automatic conversions were performed:
'_symmetry_cell_setting' value 'Orthorhombic' changed to 'orthorhombic'
according to '/home/saulius/struct/CIF-dictionaries/cif_core.dic'
dictionary named 'cif_core.dic' version 2.4.1 from 2010-06-29.

Automatic conversion script
Id: cif_fix_enum 1527 2010-12-29 10:47:43Z saulius 
;
_cod_database_code 4021346

loop_
_symmetry_equiv_pos_as_xyz
'x, y, z'
'-x, -y, z+1/2'
'-x+1/2, y, z+1/2'
'x+1/2, -y, z'

loop_
_atom_site_label
_atom_site_type_symbol
_atom_site_fract_x
_atom_site_fract_y
_atom_site_fract_z
_atom_site_U_iso_or_equiv
_atom_site_adp_type
_atom_site_occupancy
_atom_site_symmetry_multiplicity
_atom_site_calc_flag
O1 O -0.51247(16) -0.4345(4) -0.24724(12) 0.0378(6) Uani 1 1 d
O2 O -0.69325(15) -0.3889(4) -0.28247(13) 0.0378(6) Uani 1 1 d
O3 O -0.75439(16) -0.0401(4) -0.21421(13) 0.0411(6) Uani 1 1 d
O4 O -0.57437(16) -0.0891(4) -0.17863(13) 0.0363(6) Uani 1 1 d
C1 C -0.5584(2) -0.5784(5) -0.28326(15) 0.0284(6) Uani 1 1 d
C2 C -0.6485(2) -0.5444(5) -0.29976(15) 0.0295(7) Uani 1 1 d
C3 C -0.6764(2) -0.7313(6) -0.34265(17) 0.0354(7) Uani 1 1 d
C4 C -0.5989(2) -0.8883(5) -0.34456(16) 0.0332(7) Uani 1 1 d
C5 C -0.5298(2) -0.7733(5) -0.30597(14) 0.0285(6) Uani 1 1 d
C6 C -0.4427(2) -0.8672(6) -0.29499(16) 0.0353(7) Uani 1 1 d
C7 C -0.3952(2) -0.9164(5) -0.35695(16) 0.0313(7) Uani 1 1 d
C8 C -0.3440(2) -0.7573(6) -0.38592(19) 0.0391(8) Uani 1 1 d
C9 C -0.3025(3) -0.7994(7) -0.4431(2) 0.0463(9) Uani 1 1 d
C10 C -0.3100(2) -1.0039(7) -0.47297(19) 0.0436(9) Uani 1 1 d
C11 C -0.3599(2) -1.1626(6) -0.44450(17) 0.0383(8) Uani 1 1 d
C12 C -0.4025(2) -1.1210(6) -0.38715(19) 0.0374(8) Uani 1 1 d
C13 C -0.7090(2) 0.1007(5) -0.17803(16) 0.0291(7) Uani 1 1 d
C14 C -0.6177(2) 0.0682(5) -0.16161(15) 0.0281(7) Uani 1 1 d
C15 C -0.5892(2) 0.2564(5) -0.12108(15) 0.0317(7) Uani 1 1 d
C16 C -0.6673(2) 0.4090(5) -0.11665(15) 0.0331(7) Uani 1 1 d
C17 C -0.7370(2) 0.2927(6) -0.15340(14) 0.0321(7) Uani 1 1 d
C18 C -0.8246(2) 0.3898(6) -0.16332(17) 0.0363(8) Uani 1 1 d
C19 C -0.87226(19) 0.4227(5) -0.10070(16) 0.0293(7) Uani 1 1 d
C20 C -0.9235(3) 0.2562(6) -0.07549(19) 0.0414(8) Uani 1 1 d
C21 C -0.9659(3) 0.2844(8) -0.0175(2) 0.0530(10) Uani 1 1 d
C22 C -0.9567(3) 0.4766(8) 0.0165(2) 0.0526(11) Uani 1 1 d
C23 C -0.9074(3) 0.6432(7) -0.0071(2) 0.0518(11) Uani 1 1 d
C24 C -0.8647(2) 0.6166(6) -0.06625(19) 0.0389(8) Uani 1 1 d
H1 H -0.6896 -0.6799 -0.3845 0.042 Uiso 1 1 d
H2 H -0.7254 -0.8041 -0.3247 0.042 Uiso 1 1 d
H3 H -0.5806 -0.9111 -0.3874 0.041 Uiso 1 1 d
H4 H -0.6134 -1.0257 -0.3251 0.041 Uiso 1 1 d
H5 H -0.4483 -0.9994 -0.2706 0.042 Uiso 1 1 d
H6 H -0.4097 -0.7639 -0.2706 0.042 Uiso 1 1 d
H7 H -0.3379 -0.6169 -0.3658 0.047 Uiso 1 1 d
H8 H -0.2680 -0.6880 -0.4620 0.056 Uiso 1 1 d
H9 H -0.2811 -1.0342 -0.5123 0.052 Uiso 1 1 d
H10 H -0.3654 -1.3034 -0.4635 0.046 Uiso 1 1 d
H11 H -0.4376 -1.2304 -0.3681 0.045 Uiso 1 1 d
H12 H -0.5463 -0.3888 -0.2110 0.046 Uiso 1 1 d
H13 H -0.5419 0.3300 -0.1405 0.038 Uiso 1 1 d
H14 H -0.5724 0.2069 -0.0789 0.038 Uiso 1 1 d
H15 H -0.6551 0.5477 -0.1353 0.040 Uiso 1 1 d
H16 H -0.6840 0.4296 -0.0725 0.040 Uiso 1 1 d
H17 H -0.8573 0.2947 -0.1900 0.043 Uiso 1 1 d
H18 H -0.8185 0.5290 -0.1837 0.043 Uiso 1 1 d
H19 H -0.9302 0.1226 -0.0986 0.049 Uiso 1 1 d
H20 H -1.0015 0.1696 -0.0004 0.063 Uiso 1 1 d
H21 H -0.9853 0.4929 0.0570 0.064 Uiso 1 1 d
H22 H -0.9026 0.7759 0.0169 0.062 Uiso 1 1 d
H23 H -0.8299 0.7325 -0.0824 0.048 Uiso 1 1 d
H24 H -0.7352 -0.1860 -0.2052 0.050 Uiso 1 1 d

loop_
_atom_site_aniso_label
_atom_site_aniso_U_11
_atom_site_aniso_U_22
_atom_site_aniso_U_33
_atom_site_aniso_U_23
_atom_site_aniso_U_13
_atom_site_aniso_U_12
O1 0.0252(11) 0.0418(13) 0.0465(14) -0.0129(11) -0.0036(10) -0.0018(9)
O2 0.0297(12) 0.0430(13) 0.0406(13) -0.0046(11) -0.0049(11) 0.0056(10)
O3 0.0291(12) 0.0439(14) 0.0502(15) -0.0125(12) -0.0085(11) 0.0036(11)
O4 0.0293(12) 0.0333(11) 0.0464(14) -0.0019(11) -0.0069(11) 0.0057(10)
C1 0.0265(15) 0.0323(15) 0.0266(14) 0.0036(12) -0.0014(13) -0.0018(12)
C2 0.0240(15) 0.0317(15) 0.0327(16) -0.0010(13) -0.0028(12) 0.0013(12)
C3 0.0324(17) 0.0387(17) 0.0351(17) -0.0057(14) -0.0017(14) -0.0007(14)
C4 0.0308(17) 0.0353(17) 0.0336(16) -0.0027(13) -0.0030(14) -0.0026(13)
C5 0.0259(14) 0.0359(16) 0.0238(13) -0.0003(12) -0.0006(11) -0.0003(12)
C6 0.0352(18) 0.0395(17) 0.0312(17) -0.0046(13) -0.0051(13) 0.0056(14)
C7 0.0271(16) 0.0359(17) 0.0309(17) -0.0042(13) -0.0051(13) 0.0033(12)
C8 0.0287(16) 0.0407(17) 0.048(2) -0.0038(16) -0.0034(16) -0.0021(14)
C9 0.038(2) 0.050(2) 0.051(2) 0.0006(17) 0.0056(17) -0.0044(16)
C10 0.0406(19) 0.057(2) 0.0333(18) -0.0037(16) 0.0011(15) 0.0051(18)
C11 0.0362(19) 0.0405(17) 0.0382(17) -0.0123(15) -0.0011(14) 0.0031(14)
C12 0.0332(18) 0.0370(17) 0.0420(18) -0.0048(15) -0.0008(15) 0.0015(14)
C13 0.0241(15) 0.0335(15) 0.0298(15) 0.0033(13) 0.0026(13) 0.0012(12)
C14 0.0231(14) 0.0376(16) 0.0235(14) 0.0044(12) -0.0017(11) -0.0001(12)
C15 0.0247(15) 0.0384(17) 0.0319(16) -0.0013(13) -0.0055(13) -0.0016(13)
C16 0.0338(17) 0.0330(16) 0.0324(16) -0.0029(12) -0.0029(14) 0.0037(13)
C17 0.0279(16) 0.0432(18) 0.0252(15) 0.0031(13) 0.0039(12) 0.0054(14)
C18 0.0270(16) 0.0497(19) 0.0321(17) 0.0018(14) -0.0040(14) 0.0091(14)
C19 0.0200(14) 0.0347(15) 0.0331(16) -0.0009(12) -0.0058(13) 0.0063(12)
C20 0.0381(19) 0.0365(17) 0.050(2) -0.0001(16) -0.0022(16) 0.0013(16)
C21 0.0346(19) 0.066(3) 0.059(2) 0.016(2) 0.0055(19) 0.0012(18)
C22 0.046(2) 0.078(3) 0.0334(19) 0.0030(19) 0.0034(16) 0.019(2)
C23 0.044(2) 0.063(2) 0.049(2) -0.027(2) -0.0088(18) 0.014(2)
C24 0.0308(17) 0.0372(18) 0.049(2) -0.0048(15) -0.0068(16) 0.0011(14)

loop_
_atom_type_symbol
_atom_type_description
_atom_type_scat_dispersion_real
_atom_type_scat_dispersion_imag
_atom_type_scat_source
C C 0.0033 0.0016 'International Tables Vol C Tables 4.2.6.8 and 6.1.1.4'
H H 0.0000 0.0000 'International Tables Vol C Tables 4.2.6.8 and 6.1.1.4'
O O 0.0106 0.0060 'International Tables Vol C Tables 4.2.6.8 and 6.1.1.4'

loop_
_geom_angle_atom_site_label_1
_geom_angle_atom_site_label_2
_geom_angle_atom_site_label_3
_geom_angle
C5 C1 O1 125.8(3)
C5 C1 C2 111.1(3)
O1 C1 C2 123.0(3)
O2 C2 C1 125.9(3)
O2 C2 C3 126.2(3)
C1 C2 C3 108.0(3)
C2 C3 C4 105.0(3)
C5 C4 C3 104.8(3)
C1 C5 C6 125.7(3)
C1 C5 C4 110.9(3)
C6 C5 C4 123.4(3)
C5 C6 C7 113.1(3)
C8 C7 C12 118.3(3)
C8 C7 C6 120.6(3)
C12 C7 C6 121.1(3)
C9 C8 C7 120.8(3)
C8 C9 C10 120.7(4)
C11 C10 C9 118.9(4)
C10 C11 C12 120.8(3)
C11 C12 C7 120.5(3)
O3 C13 C17 126.6(3)
O3 C13 C14 123.4(3)
C17 C13 C14 109.9(3)
O4 C14 C13 124.8(3)
O4 C14 C15 126.9(3)
C13 C14 C15 108.3(3)
C14 C15 C16 105.3(3)
C17 C16 C15 104.9(3)
C13 C17 C18 125.7(3)
C13 C17 C16 111.5(3)
C18 C17 C16 122.6(3)
C17 C18 C19 112.4(3)
C24 C19 C20 118.4(3)
C24 C19 C18 121.0(3)
C20 C19 C18 120.5(3)
C21 C20 C19 120.6(4)
C22 C21 C20 120.1(4)
C23 C22 C21 120.6(4)
C22 C23 C24 119.6(4)
C19 C24 C23 120.6(4)

loop_
_geom_bond_atom_site_label_1
_geom_bond_atom_site_label_2
_geom_bond_distance
O1 C1 1.353(4)
O2 C2 1.226(4)
O3 C13 1.338(4)
O4 C14 1.221(4)
C1 C5 1.349(4)
C1 C2 1.454(4)
C2 C3 1.505(4)
C3 C4 1.536(5)
C4 C5 1.509(4)
C5 C6 1.485(5)
C6 C7 1.509(5)
C7 C8 1.388(5)
C7 C12 1.396(5)
C8 C9 1.371(6)
C9 C10 1.393(6)
C10 C11 1.370(6)
C11 C12 1.382(5)
C13 C17 1.345(4)
C13 C14 1.470(4)
C14 C15 1.486(4)
C15 C16 1.530(5)
C16 C17 1.499(5)
C17 C18 1.497(5)
C18 C19 1.505(5)
C19 C24 1.382(5)
C19 C20 1.388(5)
C20 C21 1.380(6)
C21 C22 1.370(7)
C22 C23 1.360(7)
C23 C24 1.400(6)

loop_
_cod_related_entry_id
_cod_related_entry_database
_cod_related_entry_code
1 ChemSpider 9868761
